data_7002399
loop_
_publ_author_name
'Bowmaker, Graham A.'
'Chaichit, Narongsak'
'Hanna, John V.'
'Pakawatchai, Chaveng'
'Skelton, Brian W.'
'White, Allan H.'

_publ_section_title
;
 Spectroscopy and structures of two complete families, one mononuclear,
 the other binuclear, of 1&#x2009;:&#x2009;2 CuX&#x2009;:&#x2009;dptu
 stoichiometry (X = Cl, Br, I; &#x2018;dptu&#x2019; =
 N,N&#x2032;-diphenylthiourea)
;
_journal_issue 39
_journal_name_full 'Dalton Transactions'
_journal_page_first 8308
_journal_page_last 8316
_journal_paper_doi 10.1039/b909167j
_journal_year 2009
_chemical_formula_moiety 'C26 H24 Cu N4 S2, .25(C7 H5 N S),.5(O4 S),0.5(H2 O)'
_chemical_formula_sum 'C27.75 H26.25 Cu N4.25 O2.5 S2.75'
_chemical_formula_weight 610.98
_chemical_name_systematic
;
?
;
_space_group_IT_number 62
_symmetry_cell_setting orthorhombic
_symmetry_space_group_name_Hall '-P 2ac 2n'
_symmetry_space_group_name_H-M 'P n m a'
_atom_sites_solution_hydrogens geom
_atom_sites_solution_primary direct
_atom_sites_solution_secondary difmap
_audit_creation_date 2007-09-08T21:20:14-00:00
_audit_creation_method 'WinGX routine CIF_UPDATE'
_cell_angle_alpha 90
_cell_angle_beta 90
_cell_angle_gamma 90
_cell_formula_units_Z 8
_cell_length_a 17.3670(10)
_cell_length_b 24.495(2)
_cell_length_c 13.2920(10)
_cell_measurement_reflns_used 8192
_cell_measurement_temperature 150(2)
_cell_measurement_theta_max 28.9
_cell_measurement_theta_min 2.44
_cell_volume 5654.5(7)
_computing_cell_refinement 'Siemens SAINT (Siemens, 1995)'
_computing_data_collection 'Siemens SMART (Siemens, 1995)'
_computing_data_reduction xtal
_computing_molecular_graphics xtal
_computing_publication_material 'xtal BONDLA CIFIO'
_computing_structure_refinement 'SHELXL-97 (Sheldrick, 1997)'
_computing_structure_solution xtal
_diffrn_ambient_temperature 150(2)
_diffrn_measured_fraction_theta_full 0.986
_diffrn_measured_fraction_theta_max 0.963
_diffrn_measurement_device_type
;
Bruker SMART CCD diffractometer
;
_diffrn_measurement_method '\w scans'
_diffrn_radiation_monochromator graphite
_diffrn_radiation_type MoK\a
_diffrn_radiation_wavelength 0.71073
_diffrn_reflns_av_R_equivalents .0292
_diffrn_reflns_av_unetI/netI 0.0176
_diffrn_reflns_limit_h_max 23
_diffrn_reflns_limit_h_min -23
_diffrn_reflns_limit_k_max 33
_diffrn_reflns_limit_k_min -33
_diffrn_reflns_limit_l_max 18
_diffrn_reflns_limit_l_min -18
_diffrn_reflns_number 65458
_diffrn_reflns_theta_full 28.75
_diffrn_reflns_theta_max 29.12
_diffrn_reflns_theta_min 1.66
_exptl_absorpt_coefficient_mu 1.011
_exptl_absorpt_correction_T_max .892
_exptl_absorpt_correction_T_min .753
_exptl_absorpt_correction_type multi-scan
_exptl_absorpt_process_details
;
SADABS; Sheldrick, 1996
;
_exptl_crystal_colour colourless
_exptl_crystal_density_diffrn 1.435
_exptl_crystal_density_method 'not measured'
_exptl_crystal_description prism
_exptl_crystal_F_000 2524
_exptl_crystal_size_max 0.25
_exptl_crystal_size_mid 0.21
_exptl_crystal_size_min 0.18
_refine_diff_density_max 0.721
_refine_diff_density_min -0.519
_refine_diff_density_rms 0.062
_refine_ls_extinction_method none
_refine_ls_goodness_of_fit_ref 1.041
_refine_ls_hydrogen_treatment constr
_refine_ls_matrix_type full
_refine_ls_number_parameters 448
_refine_ls_number_reflns 7472
_refine_ls_number_restraints 12
_refine_ls_restrained_S_all 1.043
_refine_ls_R_factor_all 0.048
_refine_ls_R_factor_gt 0.035
_refine_ls_shift/su_max 0.024
_refine_ls_shift/su_mean 0.002
_refine_ls_structure_factor_coef Fsqd
_refine_ls_weighting_details 'calc w=1/[\s^2^(Fo^2^)+(0.0539P)^2^+2.3889P] where P=(Fo^2^+2Fc^2^)/3'
_refine_ls_weighting_scheme calc
_refine_ls_wR_factor_gt 0.093
_refine_ls_wR_factor_ref 0.099
_reflns_number_gt 5929
_reflns_number_total 7472
_reflns_threshold_expression I>2sigma(I)
_cod_data_source_file b909167j.txt
_cod_data_source_block cusodp
_cod_original_sg_symbol_Hall '-p 2ac 2n'
_cod_original_formula_sum 'C27.75 H26.25 Cu N4.25 O2.50 S2.75'
_cod_database_code 7002399

loop_
_symmetry_equiv_pos_as_xyz
'x, y, z'
'-x+1/2, -y, z+1/2'
'x+1/2, -y+1/2, -z+1/2'
'-x, y+1/2, -z'
'-x, -y, -z'
'x-1/2, y, -z-1/2'
'-x-1/2, y-1/2, z-1/2'
'x, -y-1/2, z'

loop_
_atom_site_label
_atom_site_type_symbol
_atom_site_fract_x
_atom_site_fract_y
_atom_site_fract_z
_atom_site_U_iso_or_equiv
_atom_site_adp_type
_atom_site_occupancy
_atom_site_symmetry_multiplicity
_atom_site_calc_flag
_atom_site_refinement_flags
_atom_site_disorder_assembly
_atom_site_disorder_group
Cu Cu 0.732730(14) 0.510604(9) 0.701938(18) 0.03277(8) Uani 1 1 d . . .
S1 S 0.63503(3) 0.559394(18) 0.65149(4) 0.03185(11) Uani 1 1 d . . .
S2 S 0.82620(3) 0.451422(17) 0.70567(3) 0.03052(11) Uani 1 1 d . . .
N1 N 0.63388(8) 0.64299(6) 0.52271(12) 0.0289(3) Uani 1 1 d . . .
H1 H 0.6549 0.6737 0.5023 0.035 Uiso 1 1 calc R . .
N2 N 0.74838(8) 0.62956(6) 0.59842(11) 0.0255(3) Uani 1 1 d . . .
H2 H 0.7649 0.6537 0.5545 0.031 Uiso 1 1 calc R . .
N3 N 0.73021(9) 0.39199(6) 0.82309(12) 0.0295(3) Uani 1 1 d . . .
H3 H 0.7165 0.3596 0.8455 0.035 Uiso 1 1 calc R . .
N4 N 0.82064(9) 0.34494(6) 0.73597(13) 0.0348(4) Uani 1 1 d . . .
H4 H 0.8117 0.3171 0.7761 0.042 Uiso 1 1 calc R A 1
C1 C 0.67526(10) 0.61303(6) 0.58796(13) 0.0247(3) Uani 1 1 d . . .
C11 C 0.55974(10) 0.63045(7) 0.48300(14) 0.0286(4) Uani 1 1 d . . .
C12 C 0.50477(13) 0.67069(9) 0.4831(2) 0.0598(7) Uani 1 1 d . . .
H12 H 0.5158 0.7053 0.512 0.072 Uiso 1 1 calc R . .
C13 C 0.43268(14) 0.66066(12) 0.4409(2) 0.0646(8) Uani 1 1 d . . .
H13 H 0.395 0.6888 0.4399 0.078 Uiso 1 1 calc R . .
C14 C 0.41584(12) 0.61108(11) 0.40118(16) 0.0478(5) Uani 1 1 d . . .
H14 H 0.3665 0.6043 0.373 0.057 Uiso 1 1 calc R . .
C15 C 0.47040(13) 0.57098(10) 0.40196(16) 0.0465(5) Uani 1 1 d . . .
H15 H 0.4586 0.5362 0.3745 0.056 Uiso 1 1 calc R . .
C16 C 0.54283(12) 0.58031(8) 0.44225(14) 0.0361(4) Uani 1 1 d . . .
H16 H 0.5805 0.5522 0.4417 0.043 Uiso 1 1 calc R . .
C2 C 0.78928(10) 0.39332(7) 0.75847(13) 0.0262(3) Uani 1 1 d . B .
C21 C 0.80227(10) 0.61241(6) 0.67258(13) 0.0253(3) Uani 1 1 d . . .
C22 C 0.87641(10) 0.59960(7) 0.64237(14) 0.0317(4) Uani 1 1 d . . .
H22 H 0.8891 0.5993 0.5728 0.038 Uiso 1 1 calc R . .
C23 C 0.93214(11) 0.58723(8) 0.71336(16) 0.0376(4) Uani 1 1 d . . .
H23 H 0.9833 0.5794 0.6926 0.045 Uiso 1 1 calc R . .
C24 C 0.91328(12) 0.58622(9) 0.81478(16) 0.0407(5) Uani 1 1 d . . .
H24 H 0.9513 0.5772 0.8634 0.049 Uiso 1 1 calc R . .
C25 C 0.83947(12) 0.59827(9) 0.84465(15) 0.0387(4) Uani 1 1 d . . .
H25 H 0.8266 0.5972 0.9141 0.046 Uiso 1 1 calc R . .
C26 C 0.78335(11) 0.61202(8) 0.77454(14) 0.0324(4) Uani 1 1 d . . .
H26 H 0.7327 0.621 0.7958 0.039 Uiso 1 1 calc R . .
C31 C 0.68714(10) 0.43748(7) 0.85947(12) 0.0267(3) Uani 1 1 d . . .
C32 C 0.72218(11) 0.48024(8) 0.91113(14) 0.0312(4) Uani 1 1 d . . .
H32 H 0.7764 0.4806 0.9209 0.037 Uiso 1 1 calc R . .
C33 C 0.67688(13) 0.52239(8) 0.94807(14) 0.0371(4) Uani 1 1 d . . .
H33 H 0.7006 0.552 0.9822 0.045 Uiso 1 1 calc R . .
C34 C 0.59804(13) 0.52189(8) 0.93591(15) 0.0393(5) Uani 1 1 d . . .
H34 H 0.5677 0.551 0.9617 0.047 Uiso 1 1 calc R . .
C35 C 0.56323(12) 0.47896(8) 0.88602(15) 0.0377(4) Uani 1 1 d . . .
H35 H 0.5089 0.4784 0.8781 0.045 Uiso 1 1 calc R . .
C36 C 0.60762(11) 0.43673(8) 0.84750(14) 0.0319(4) Uani 1 1 d . . .
H36 H 0.5837 0.4073 0.813 0.038 Uiso 1 1 calc R . .
C41 C 0.8677(8) 0.3368(7) 0.6500(15) 0.031(2) Uani 0.5 1 d P B 1
C42 C 0.8402(4) 0.3356(4) 0.5530(8) 0.052(2) Uani 0.5 1 d P B 1
H42 H 0.7866 0.3404 0.5415 0.062 Uiso 0.5 1 calc PR B 1
C43 C 0.8889(5) 0.3276(3) 0.4712(5) 0.069(2) Uani 0.5 1 d P B 1
H43 H 0.8686 0.326 0.4049 0.082 Uiso 0.5 1 calc PR B 1
C44 C 0.9667(6) 0.3222(3) 0.4871(8) 0.061(2) Uani 0.5 1 d P B 1
H44 H 1 0.3161 0.4315 0.073 Uiso 0.5 1 calc PR B 1
C45 C 0.9957(5) 0.3253(4) 0.5786(8) 0.062(3) Uani 0.5 1 d P B 1
H45 H 1.0499 0.3226 0.5877 0.074 Uiso 0.5 1 calc PR B 1
C46 C 0.9478(5) 0.3325(3) 0.6630(5) 0.0484(15) Uani 0.5 1 d P B 1
H46 H 0.9696 0.3345 0.7285 0.058 Uiso 0.5 1 calc PR B 1
C41' C 0.8864(7) 0.3371(7) 0.6675(14) 0.030(2) Uani 0.5 1 d P B 2
C42' C 0.8704(4) 0.3398(3) 0.5680(8) 0.0437(16) Uani 0.5 1 d P B 2
H42' H 0.8202 0.3487 0.545 0.052 Uiso 0.5 1 calc PR B 2
C43' C 0.9301(6) 0.3292(3) 0.4997(6) 0.0535(19) Uani 0.5 1 d P B 2
H43' H 0.9214 0.3319 0.4293 0.064 Uiso 0.5 1 calc PR B 2
C44' C 1.0024(6) 0.3146(3) 0.5364(9) 0.057(2) Uani 0.5 1 d P B 2
H44' H 1.0435 0.3076 0.491 0.069 Uiso 0.5 1 calc PR B 2
C45' C 1.0139(4) 0.3103(3) 0.6368(6) 0.0567(16) Uani 0.5 1 d P B 2
H45' H 1.0632 0.2998 0.6611 0.068 Uiso 0.5 1 calc PR B 2
C46' C 0.9547(4) 0.3210(3) 0.7057(5) 0.0423(14) Uani 0.5 1 d P B 2
H46' H 0.9623 0.3171 0.7761 0.051 Uiso 0.5 1 calc PR B 2
S5 S 0.8899(3) 0.25 0.2160(2) 0.1312(15) Uani 0.5 2 d SP . 1
C5 C 0.9620(9) 0.25 0.236(2) 0.114(8) Uani 0.5 2 d SP . 1
N5 N 1.0421(4) 0.25 0.2563(6) 0.0493(17) Uani 0.5 2 d SP . 1
C51 C 1.1262(6) 0.25 0.2280(7) 0.068(3) Uani 0.5 2 d SPD . 1
C52 C 1.1807(6) 0.25 0.3003(6) 0.067(2) Uani 0.5 2 d SPD . 1
H52 H 1.1659 0.25 0.3691 0.08 Uiso 0.5 2 calc SPR . 1
C53 C 1.2631(7) 0.25 0.2732(5) 0.095(4) Uani 0.5 2 d SPD . 1
H53 H 1.303 0.25 0.322 0.114 Uiso 0.5 2 calc SPR . 1
C54 C 1.2771(6) 0.25 0.1732(8) 0.091(3) Uani 0.5 2 d SPD . 1
H54 H 1.3295 0.25 0.1525 0.11 Uiso 0.5 2 calc SPR . 1
C55 C 1.2214(6) 0.25 0.0981(6) 0.083(3) Uani 0.5 2 d SPD . 1
H55 H 1.2354 0.25 0.0291 0.099 Uiso 0.5 2 calc SPR . 1
C56 C 1.1458(6) 0.25 0.1267(6) 0.091(3) Uani 0.5 2 d SPD . 1
H56 H 1.1065 0.25 0.077 0.109 Uiso 0.5 2 calc SPR . 1
S S 0.73779(3) 0.25 0.92377(4) 0.02260(12) Uani 1 2 d S . .
O1 O 0.75479(13) 0.25 0.81463(15) 0.0391(5) Uani 1 2 d S . .
O2 O 0.81078(10) 0.25 0.98102(16) 0.0357(4) Uani 1 2 d S . .
O3 O 0.69389(7) 0.29977(4) 0.94861(9) 0.0252(2) Uani 1 1 d . . .
O4 O 1.1050(11) 0.25 0.2721(12) 0.155(6) Uani 0.5 2 d SP C 2
O5 O 0.9942(9) 0.25 0.2371(12) 0.115(5) Uani 0.5 2 d SP D 2

loop_
_atom_site_aniso_label
_atom_site_aniso_U_11
_atom_site_aniso_U_22
_atom_site_aniso_U_33
_atom_site_aniso_U_23
_atom_site_aniso_U_13
_atom_site_aniso_U_12
Cu 0.03609(14) 0.02318(12) 0.03904(14) 0.00759(8) -0.00097(10) 0.00382(9)
S1 0.0259(2) 0.0267(2) 0.0429(3) 0.01293(18) -0.00219(19) -0.00449(16)
S2 0.0357(2) 0.02072(19) 0.0352(2) 0.00670(16) 0.00894(18) 0.00243(16)
N1 0.0244(7) 0.0225(7) 0.0397(8) 0.0089(6) -0.0051(6) -0.0043(5)
N2 0.0256(7) 0.0229(7) 0.0279(7) 0.0056(5) -0.0009(6) -0.0025(5)
N3 0.0346(8) 0.0204(7) 0.0335(8) 0.0073(6) 0.0063(6) 0.0024(6)
N4 0.0419(9) 0.0210(7) 0.0415(9) 0.0074(6) 0.0130(7) 0.0045(6)
C1 0.0250(8) 0.0192(7) 0.0301(8) 0.0016(6) -0.0002(7) 0.0004(6)
C11 0.0238(8) 0.0274(8) 0.0348(9) 0.0048(7) -0.0014(7) -0.0027(6)
C12 0.0441(12) 0.0334(11) 0.102(2) -0.0113(12) -0.0298(13) 0.0093(9)
C13 0.0378(12) 0.0643(16) 0.092(2) -0.0133(15) -0.0207(13) 0.0175(12)
C14 0.0278(10) 0.0775(16) 0.0381(11) -0.0017(11) -0.0047(9) -0.0102(10)
C15 0.0489(13) 0.0507(12) 0.0398(11) -0.0021(9) -0.0098(10) -0.0178(10)
C16 0.0393(10) 0.0341(10) 0.0348(10) -0.0021(8) -0.0053(8) -0.0006(8)
C2 0.0299(8) 0.0229(8) 0.0257(8) 0.0050(6) -0.0002(7) 0.0018(6)
C21 0.0256(8) 0.0205(7) 0.0298(8) 0.0018(6) -0.0023(7) -0.0019(6)
C22 0.0287(9) 0.0331(9) 0.0332(9) -0.0012(7) 0.0018(7) 0.0016(7)
C23 0.0264(9) 0.0391(10) 0.0471(11) -0.0022(8) -0.0047(8) 0.0053(8)
C24 0.0368(10) 0.0428(11) 0.0424(11) 0.0046(9) -0.0142(9) -0.0022(8)
C25 0.0396(11) 0.0474(11) 0.0290(9) 0.0026(8) -0.0047(8) -0.0078(9)
C26 0.0289(9) 0.0362(10) 0.0322(9) -0.0018(7) -0.0004(7) -0.0028(7)
C31 0.0331(9) 0.0242(8) 0.0227(8) 0.0050(6) 0.0026(7) 0.0031(6)
C32 0.0331(9) 0.0352(10) 0.0253(8) 0.0027(7) 0.0003(7) -0.0010(7)
C33 0.0520(12) 0.0324(9) 0.0269(9) -0.0034(7) 0.0066(8) -0.0022(8)
C34 0.0487(12) 0.0358(10) 0.0332(10) 0.0008(8) 0.0139(9) 0.0099(8)
C35 0.0322(10) 0.0438(11) 0.0371(10) 0.0056(8) 0.0069(8) 0.0066(8)
C36 0.0336(9) 0.0326(9) 0.0294(9) 0.0024(7) 0.0019(7) -0.0009(7)
C41 0.021(5) 0.017(2) 0.054(7) 0.002(3) 0.003(4) -0.001(3)
C42 0.050(4) 0.066(4) 0.039(3) 0.002(3) 0.003(4) 0.028(4)
C43 0.091(6) 0.069(4) 0.045(4) 0.009(3) 0.014(3) 0.042(4)
C44 0.068(7) 0.027(3) 0.087(6) 0.000(3) 0.040(5) 0.009(3)
C45 0.041(4) 0.043(4) 0.101(9) -0.025(4) 0.031(5) -0.006(3)
C46 0.044(4) 0.045(4) 0.056(4) -0.012(3) 0.001(4) -0.001(3)
C41' 0.023(6) 0.022(2) 0.046(6) -0.007(3) 0.010(4) -0.003(4)
C42' 0.051(4) 0.033(2) 0.047(4) 0.005(2) 0.007(4) 0.012(3)
C43' 0.078(7) 0.035(3) 0.047(4) 0.003(2) 0.023(4) 0.012(4)
C44' 0.058(5) 0.031(3) 0.083(7) -0.014(3) 0.041(4) 0.001(3)
C45' 0.041(3) 0.048(3) 0.081(5) -0.026(3) 0.020(3) -0.007(2)
C46' 0.037(3) 0.040(3) 0.050(4) -0.013(3) 0.005(3) 0.001(2)
S5 0.128(3) 0.207(5) 0.0589(16) 0 -0.0148(17) 0
C5 0.043(7) 0.24(2) 0.058(8) 0 0.006(6) 0
N5 0.035(4) 0.070(4) 0.043(4) 0 -0.005(3) 0
C51 0.084(7) 0.060(5) 0.061(5) 0 -0.008(5) 0
C52 0.113(8) 0.042(4) 0.046(4) 0 -0.005(5) 0
C53 0.225(15) 0.024(3) 0.035(4) 0 -0.013(6) 0
C54 0.105(8) 0.051(5) 0.118(9) 0 -0.006(7) 0
C55 0.106(8) 0.097(7) 0.044(4) 0 -0.010(5) 0
C56 0.117(9) 0.105(8) 0.052(5) 0 -0.027(6) 0
S 0.0247(3) 0.0149(2) 0.0282(3) 0 0.0010(2) 0
O1 0.0620(13) 0.0212(9) 0.0342(10) 0 0.0172(9) 0
O2 0.0251(9) 0.0190(8) 0.0629(13) 0 -0.0098(9) 0
O3 0.0274(6) 0.0184(5) 0.0299(6) -0.0018(4) -0.0017(5) 0.0043(4)
O4 0.191(13) 0.052(5) 0.221(15) 0 0.092(13) 0
O5 0.155(18) 0.137(9) 0.055(7) 0 0.017(14) 0

loop_
_atom_type_symbol
_atom_type_description
_atom_type_scat_dispersion_real
_atom_type_scat_dispersion_imag
_atom_type_scat_source
C C 0.0033 0.0016 'International Tables Vol C Tables 4.2.6.8 and 6.1.1.4'
H H 0 0 'International Tables Vol C Tables 4.2.6.8 and 6.1.1.4'
N N 0.0061 0.0033 'International Tables Vol C Tables 4.2.6.8 and 6.1.1.4'
S S 0.1246 0.1234 'International Tables Vol C Tables 4.2.6.8 and 6.1.1.4'
O O 0.0106 0.006 'International Tables Vol C Tables 4.2.6.8 and 6.1.1.4'
Cu Cu 0.3201 1.2651 'International Tables Vol C Tables 4.2.6.8 and 6.1.1.4'

loop_
_geom_angle_atom_site_label_1
_geom_angle_atom_site_label_2
_geom_angle_atom_site_label_3
_geom_angle
_geom_angle_site_symmetry_1
_geom_angle_site_symmetry_3
_geom_angle_publ_flag
S2 Cu S1 162.18(2) . . ?
C1 S1 Cu 104.76(6) . . ?
C2 S2 Cu 106.48(6) . . ?
C1 N1 C11 127.18(14) . . ?
C1 N1 H1 116.4 . . ?
C11 N1 H1 116.4 . . ?
C1 N2 C21 127.30(14) . . ?
C1 N2 H2 116.3 . . ?
C21 N2 H2 116.3 . . ?
C2 N3 C31 126.90(14) . . ?
C2 N3 H3 116.6 . . ?
C31 N3 H3 116.6 . . ?
C2 N4 C41 122.7(7) . . ?
C2 N4 C41' 124.7(7) . . ?
C2 N4 H4 118.7 . . ?
C41 N4 H4 118.7 . . ?
C41' N4 H4 114.2 . . ?
N2 C1 N1 114.11(15) . . ?
N2 C1 S1 124.60(13) . . ?
N1 C1 S1 121.29(13) . . ?
C12 C11 C16 119.60(18) . . ?
C12 C11 N1 118.24(17) . . ?
C16 C11 N1 122.13(16) . . ?
C11 C12 C13 119.8(2) . . ?
C11 C12 H12 120.1 . . ?
C13 C12 H12 120.1 . . ?
C14 C13 C12 120.5(2) . . ?
C14 C13 H13 119.7 . . ?
C12 C13 H13 119.7 . . ?
C13 C14 C15 119.5(2) . . ?
C13 C14 H14 120.3 . . ?
C15 C14 H14 120.3 . . ?
C14 C15 C16 120.9(2) . . ?
C14 C15 H15 119.5 . . ?
C16 C15 H15 119.5 . . ?
C11 C16 C15 119.58(19) . . ?
C11 C16 H16 120.2 . . ?
C15 C16 H16 120.2 . . ?
N4 C2 N3 115.71(15) . . ?
N4 C2 S2 119.49(13) . . ?
N3 C2 S2 124.79(13) . . ?
C22 C21 C26 119.96(16) . . ?
C22 C21 N2 118.54(16) . . ?
C26 C21 N2 121.35(16) . . ?
C21 C22 C23 120.11(18) . . ?
C21 C22 H22 119.9 . . ?
C23 C22 H22 119.9 . . ?
C22 C23 C24 120.06(19) . . ?
C22 C23 H23 120 . . ?
C24 C23 H23 120 . . ?
C25 C24 C23 119.81(18) . . ?
C25 C24 H24 120.1 . . ?
C23 C24 H24 120.1 . . ?
C24 C25 C26 120.84(19) . . ?
C24 C25 H25 119.6 . . ?
C26 C25 H25 119.6 . . ?
C25 C26 C21 119.20(18) . . ?
C25 C26 H26 120.4 . . ?
C21 C26 H26 120.4 . . ?
C36 C31 C32 120.03(16) . . ?
C36 C31 N3 118.14(16) . . ?
C32 C31 N3 121.72(16) . . ?
C33 C32 C31 119.11(18) . . ?
C33 C32 H32 120.4 . . ?
C31 C32 H32 120.4 . . ?
C34 C33 C32 120.99(19) . . ?
C34 C33 H33 119.5 . . ?
C32 C33 H33 119.5 . . ?
C33 C34 C35 119.81(18) . . ?
C33 C34 H34 120.1 . . ?
C35 C34 H34 120.1 . . ?
C34 C35 C36 120.06(19) . . ?
C34 C35 H35 120 . . ?
C36 C35 H35 120 . . ?
C35 C36 C31 119.98(18) . . ?
C35 C36 H36 120 . . ?
C31 C36 H36 120 . . ?
C42 C41 C46 117.2(15) . . ?
C42 C41 N4 123.9(9) . . ?
C46 C41 N4 118.8(11) . . ?
C41 C42 C43 121.6(9) . . ?
C41 C42 H42 119.2 . . ?
C43 C42 H42 119.2 . . ?
C44 C43 C42 119.5(7) . . ?
C44 C43 H43 120.3 . . ?
C42 C43 H43 120.3 . . ?
C45 C44 C43 120.8(8) . . ?
C45 C44 H44 119.6 . . ?
C43 C44 H44 119.6 . . ?
C44 C45 C46 121.1(8) . . ?
C44 C45 H45 119.5 . . ?
C46 C45 H45 119.5 . . ?
C41 C46 C45 119.7(11) . . ?
C41 C46 H46 120.1 . . ?
C45 C46 H46 120.1 . . ?
C46' C41' C42' 124.1(13) . . ?
C46' C41' N4 119.2(13) . . ?
C42' C41' N4 116.1(8) . . ?
C41' C42' C43' 118.2(9) . . ?
C41' C42' H42' 120.9 . . ?
C43' C42' H42' 120.9 . . ?
C44' C43' C42' 119.1(7) . . ?
C44' C43' H43' 120.4 . . ?
C42' C43' H43' 120.4 . . ?
C45' C44' C43' 119.9(7) . . ?
C45' C44' H44' 120 . . ?
C43' C44' H44' 120 . . ?
C44' C45' C46' 121.4(7) . . ?
C44' C45' H45' 119.3 . . ?
C46' C45' H45' 119.3 . . ?
C41' C46' C45' 117.0(10) . . ?
C41' C46' H46' 121.5 . . ?
C45' C46' H46' 121.5 . . ?
S5 C5 N5 179(3) . . ?
C5 N5 C51 154.7(17) . . ?
C52 C51 C56 121.3(9) . . ?
C52 C51 N5 120.2(8) . . ?
C56 C51 N5 118.6(8) . . ?
C51 C52 C53 120.4(8) . . ?
C51 C52 H52 119.8 . . ?
C53 C52 H52 119.8 . . ?
C54 C53 C52 114.5(8) . . ?
C54 C53 H53 122.7 . . ?
C52 C53 H53 122.7 . . ?
C53 C54 C55 125.4(9) . . ?
C53 C54 H54 117.3 . . ?
C55 C54 H54 117.3 . . ?
C56 C55 C54 118.0(8) . . ?
C56 C55 H55 121 . . ?
C54 C55 H55 121 . . ?
C55 C56 C51 120.3(8) . . ?
C55 C56 H56 119.9 . . ?
C51 C56 H56 119.8 . . ?
O3 S O3 111.45(10) . 8_565 ?
O3 S O2 109.14(7) . . ?
O3 S O2 109.14(7) 8_565 . ?
O3 S O1 108.81(7) . . ?
O3 S O1 108.81(7) 8_565 . ?
O2 S O1 109.47(13) . . ?

loop_
_geom_bond_atom_site_label_1
_geom_bond_atom_site_label_2
_geom_bond_distance
_geom_bond_site_symmetry_2
_geom_bond_publ_flag
Cu S2 2.1770(5) . ?
Cu S1 2.1811(5) . ?
S1 C1 1.7109(17) . ?
S2 C2 1.7116(17) . ?
N1 C1 1.344(2) . ?
N1 C11 1.425(2) . ?
N1 H1 0.88 . ?
N2 C1 1.340(2) . ?
N2 C21 1.423(2) . ?
N2 H2 0.88 . ?
N3 C2 1.338(2) . ?
N3 C31 1.427(2) . ?
N3 H3 0.88 . ?
N4 C2 1.338(2) . ?
N4 C41 1.42(2) . ?
N4 C41' 1.472(18) . ?
N4 H4 0.88 . ?
C11 C12 1.372(3) . ?
C11 C16 1.374(3) . ?
C12 C13 1.394(3) . ?
C12 H12 0.95 . ?
C13 C14 1.356(4) . ?
C13 H13 0.95 . ?
C14 C15 1.365(3) . ?
C14 H14 0.95 . ?
C15 C16 1.386(3) . ?
C15 H15 0.95 . ?
C16 H16 0.95 . ?
C21 C22 1.385(2) . ?
C21 C26 1.395(3) . ?
C22 C23 1.385(3) . ?
C22 H22 0.95 . ?
C23 C24 1.387(3) . ?
C23 H23 0.95 . ?
C24 C25 1.374(3) . ?
C24 H24 0.95 . ?
C25 C26 1.390(3) . ?
C25 H25 0.95 . ?
C26 H26 0.95 . ?
C31 C36 1.390(3) . ?
C31 C32 1.392(3) . ?
C32 C33 1.388(3) . ?
C32 H32 0.95 . ?
C33 C34 1.379(3) . ?
C33 H33 0.95 . ?
C34 C35 1.383(3) . ?
C34 H34 0.95 . ?
C35 C36 1.388(3) . ?
C35 H35 0.95 . ?
C36 H36 0.95 . ?
C41 C42 1.376(17) . ?
C41 C46 1.406(13) . ?
C42 C43 1.391(13) . ?
C42 H42 0.95 . ?
C43 C44 1.374(11) . ?
C43 H43 0.95 . ?
C44 C45 1.319(16) . ?
C44 H44 0.95 . ?
C45 C46 1.408(11) . ?
C45 H45 0.95 . ?
C46 H46 0.95 . ?
C41' C46' 1.350(12) . ?
C41' C42' 1.353(18) . ?
C42' C43' 1.402(13) . ?
C42' H42' 0.95 . ?
C43' C44' 1.394(14) . ?
C43' H43' 0.95 . ?
C44' C45' 1.353(13) . ?
C44' H44' 0.95 . ?
C45' C46' 1.402(10) . ?
C45' H45' 0.95 . ?
C46' H46' 0.95 . ?
S5 C5 1.281(18) . ?
C5 N5 1.416(18) . ?
N5 C51 1.509(13) . ?
C51 C52 1.348(12) . ?
C51 C56 1.389(11) . ?
C52 C53 1.476(12) . ?
C52 H52 0.95 . ?
C53 C54 1.351(11) . ?
C53 H53 0.95 . ?
C54 C55 1.391(11) . ?
C54 H54 0.95 . ?
C55 C56 1.366(11) . ?
C55 H55 0.95 . ?
C56 H56 0.95 . ?
S O3 1.4752(11) . ?
S O3 1.4752(11) 8_565 ?
S O2 1.4785(19) . ?
S O1 1.480(2) . ?
